data_4133402
loop_
_publ_author_name
'Clark, Melissa L.'
'Ge, Aimin'
'Videla, Pablo E.'
'Rudshteyn, Benjamin'
'Miller, Christopher J.'
'Song, Jia'
'Batista, Victor S.'
'Lian, Tianquan'
'Kubiak, Clifford P.'

_publ_section_title
;
 CO<sub>2</sub> Reduction Catalysts on Gold Electrode Surfaces Influenced
 by Large Electric Fields.
;
_journal_issue 50
_journal_name_full 'Journal of the American Chemical Society'
_journal_page_first 17643
_journal_page_last 17655
_journal_paper_doi 10.1021/jacs.8b09852
_journal_volume 140
_journal_year 2018
_chemical_formula_moiety 'C10 H8 N2 S'
_chemical_formula_sum 'C10 H8 N2 S'
_chemical_formula_weight 188.25
_space_group_crystal_system monoclinic
_space_group_IT_number 14
_space_group_name_Hall '-P 2yn'
_space_group_name_H-M_alt 'P 1 21/n 1'
_symmetry_Int_Tables_number 14
_audit_creation_date 2017-01-31
_audit_creation_method
;
Olex2 1.2
(compiled 2017.01.04 svn.r3372 for OlexSys, GUI svn.r5292)
;
_cell_angle_alpha 90
_cell_angle_beta 101.624(4)
_cell_angle_gamma 90
_cell_formula_units_Z 4
_cell_length_a 7.0306(5)
_cell_length_b 10.2510(7)
_cell_length_c 12.9104(10)
_cell_measurement_reflns_used 1526
_cell_measurement_temperature 296(2)
_cell_measurement_theta_max 25.96
_cell_measurement_theta_min 2.56
_cell_volume 911.38(12)
_computing_cell_refinement 'SAINT v8.34A (Bruker, 2013)'
_computing_data_reduction 'SAINT v8.34A (Bruker, 2013)'
_computing_molecular_graphics 'Olex2 (Dolomanov et al., 2009)'
_computing_publication_material 'Olex2 (Dolomanov et al., 2009)'
_computing_structure_refinement 'olex2.refine (Bourhis et al., 2015)'
_diffrn_ambient_temperature 296.15
_diffrn_measured_fraction_theta_full 0.9984
_diffrn_measured_fraction_theta_max 0.9984
_diffrn_measurement_device_type 'Bruker APEX-II CCD'
_diffrn_measurement_method '\f and \w scans'
_diffrn_radiation_type 'Mo K\a'
_diffrn_radiation_wavelength 0.71073
_diffrn_reflns_av_R_equivalents 0.0331
_diffrn_reflns_av_unetI/netI 0.0442
_diffrn_reflns_limit_h_max 8
_diffrn_reflns_limit_h_min -8
_diffrn_reflns_limit_k_max 12
_diffrn_reflns_limit_k_min -12
_diffrn_reflns_limit_l_max 15
_diffrn_reflns_limit_l_min -16
_diffrn_reflns_number 5094
_diffrn_reflns_theta_full 26.4295
_diffrn_reflns_theta_max 26.43
_diffrn_reflns_theta_min 2.56
_diffrn_standards_number 0
_exptl_absorpt_coefficient_mu 0.303
_exptl_absorpt_correction_T_max 0.7454
_exptl_absorpt_correction_T_min 0.6581
_exptl_absorpt_correction_type multi-scan
_exptl_absorpt_process_details
;
SADABS-2014/5 (Bruker,2014/5) was used for absorption correction.
wR2(int) was 0.0472 before and 0.0417 after correction.
The Ratio of minimum to maximum transmission is 0.8829.
The \l/2 correction factor is 0.00150.
;
_exptl_crystal_colour yellow
_exptl_crystal_density_diffrn 1.3719
_exptl_crystal_description rectangle
_exptl_crystal_F_000 392.6108
_exptl_crystal_size_max 0.5
_exptl_crystal_size_mid 0.3
_exptl_crystal_size_min 0.1
_refine_diff_density_max 0.3404
_refine_diff_density_min -0.3453
_refine_diff_density_rms 0.0804
_refine_ls_d_res_high 0.7984
_refine_ls_d_res_low 7.9632
_refine_ls_goodness_of_fit_ref 1.0365
_refine_ls_hydrogen_treatment mixed
_refine_ls_matrix_type full
_refine_ls_number_constraints 14
_refine_ls_number_parameters 121
_refine_ls_number_reflns 1874
_refine_ls_number_restraints 0
_refine_ls_restrained_S_all 1.0365
_refine_ls_R_factor_all 0.0526
_refine_ls_R_factor_gt 0.0377
_refine_ls_shift/su_max 0.0005
_refine_ls_shift/su_mean 0.0000
_refine_ls_structure_factor_coef Fsqd
_refine_ls_weighting_details 'w=1/[\s^2^(Fo^2^)+(0.0334P)^2^+0.4744P] where P=(Fo^2^+2Fc^2^)/3'
_refine_ls_weighting_scheme calc
_refine_ls_wR_factor_gt 0.0827
_refine_ls_wR_factor_ref 0.0893
_reflns_Friedel_coverage 0.0
_reflns_limit_h_max 6
_reflns_limit_h_min -8
_reflns_limit_k_max 12
_reflns_limit_k_min 0
_reflns_limit_l_max 16
_reflns_limit_l_min -6
_reflns_number_gt 1496
_reflns_number_total 1874
_reflns_threshold_expression I>=2u(I)
_cod_data_source_file ja8b09852_si_004.cif
_cod_data_source_block Kubiak_MC_151102_0m
_cod_original_sg_symbol_H-M 'P 21/n'
_cod_database_code 4133402
_olex2_refinement_description
;
1. Fixed Uiso
 At 1.2 times of:
  All C(H) groups
2.a Aromatic/amide H refined with riding coordinates:
 C1(H1), C2(H2a), C3(H3), C4(H4), C7(H7), C9(H9), C10(H10)
;
_olex2_submission_original_sample_id Kubiak_MLC_bpySH
_olex2_submission_special_instructions 'No special instructions were received'

loop_
_space_group_symop_id
_space_group_symop_operation_xyz
1 x,y,z
2 -x+1/2,y+1/2,-z+1/2
3 -x,-y,-z
4 x-1/2,-y-1/2,z-1/2

loop_
_atom_site_label
_atom_site_type_symbol
_atom_site_fract_x
_atom_site_fract_y
_atom_site_fract_z
_atom_site_U_iso_or_equiv
_atom_site_adp_type
_atom_site_occupancy
_atom_site_refinement_flags_posn
S1 S 1.02440(7) 0.08927(5) 0.37988(4) 0.02108(16) Uani 1.000000 .
N1 N 0.6769(2) 0.02724(16) -0.11323(13) 0.0212(4) Uani 1.000000 .
N2 N 0.7355(2) 0.19448(15) 0.04861(13) 0.0159(4) Uani 1.000000 .
C1 C 0.6392(3) -0.0535(2) -0.19615(17) 0.0246(5) Uani 1.000000 .
H1 H 0.5935(3) -0.0178(2) -0.26273(17) 0.0295(6) Uiso 1.000000 R
C2 C 0.6642(3) -0.1866(2) -0.18851(17) 0.0249(5) Uani 1.000000 .
H2a H 0.6382(3) -0.2388(2) -0.24862(17) 0.0298(6) Uiso 1.000000 R
C3 C 0.7284(3) -0.2409(2) -0.09038(17) 0.0254(5) Uani 1.000000 .
H3 H 0.7436(3) -0.3307(2) -0.08267(17) 0.0304(6) Uiso 1.000000 R
C4 C 0.7702(3) -0.15922(19) -0.00287(17) 0.0213(5) Uani 1.000000 .
H4 H 0.8149(3) -0.19333(19) 0.06438(17) 0.0256(6) Uiso 1.000000 R
C5 C 0.7441(2) -0.02557(18) -0.01765(15) 0.0155(4) Uani 1.000000 .
C6 C 0.7883(2) 0.06840(17) 0.07160(15) 0.0138(4) Uani 1.000000 .
C7 C 0.8771(2) 0.03728(17) 0.17216(15) 0.0143(4) Uani 1.000000 .
H7 H 0.9133(2) -0.04893(17) 0.18753(15) 0.0172(5) Uiso 1.000000 R
C8 C 0.9166(2) 0.13111(18) 0.25462(15) 0.0144(4) Uani 1.000000 .
C9 C 0.8590(2) 0.26025(18) 0.22420(15) 0.0155(4) Uani 1.000000 .
H9 H 0.8829(2) 0.32680(18) 0.27409(15) 0.0186(5) Uiso 1.000000 R
C10 C 0.7696(3) 0.28842(18) 0.12353(15) 0.0167(4) Uani 1.000000 .
H10 H 0.7311(3) 0.37369(18) 0.10576(15) 0.0200(5) Uiso 1.000000 R
H2 H 0.677(3) 0.212(2) -0.0141(17) 0.019(6) Uiso 1.000000 .

loop_
_atom_site_aniso_label
_atom_site_aniso_U_11
_atom_site_aniso_U_22
_atom_site_aniso_U_33
_atom_site_aniso_U_12
_atom_site_aniso_U_13
_atom_site_aniso_U_23
S1 0.0327(3) 0.0149(3) 0.0134(3) -0.0022(2) -0.0007(2) 0.0011(2)
N1 0.0162(8) 0.0264(10) 0.0191(10) 0.0050(7) -0.0012(7) -0.0074(7)
N2 0.0140(8) 0.0181(8) 0.0135(9) 0.0029(6) -0.0019(7) -0.0010(7)
C1 0.0184(10) 0.0350(12) 0.0184(11) 0.0040(9) -0.0012(8) -0.0084(9)
C2 0.0156(10) 0.0323(12) 0.0275(13) -0.0065(9) 0.0061(9) -0.0154(10)
C3 0.0260(11) 0.0175(10) 0.0358(13) -0.0084(8) 0.0140(10) -0.0086(9)
C4 0.0219(10) 0.0204(10) 0.0233(12) -0.0052(8) 0.0085(9) -0.0016(9)
C5 0.0088(8) 0.0203(10) 0.0182(11) -0.0025(7) 0.0043(8) -0.0040(8)
C6 0.0083(8) 0.0152(9) 0.0187(10) -0.0004(7) 0.0042(7) -0.0012(8)
C7 0.0131(9) 0.0121(9) 0.0173(10) 0.0000(7) 0.0020(8) 0.0004(8)
C8 0.0123(9) 0.0165(9) 0.0146(10) -0.0023(7) 0.0037(7) 0.0004(8)
C9 0.0159(9) 0.0138(9) 0.0169(10) -0.0006(7) 0.0032(8) -0.0039(8)
C10 0.0164(9) 0.0136(9) 0.0192(11) 0.0030(7) 0.0015(8) -0.0016(8)

loop_
_atom_type_symbol
_atom_type_scat_dispersion_real
_atom_type_scat_dispersion_imag
_atom_type_scat_Cromer_Mann_a1
_atom_type_scat_Cromer_Mann_a2
_atom_type_scat_Cromer_Mann_a3
_atom_type_scat_Cromer_Mann_a4
_atom_type_scat_Cromer_Mann_b1
_atom_type_scat_Cromer_Mann_b2
_atom_type_scat_Cromer_Mann_b3
_atom_type_scat_Cromer_Mann_b4
_atom_type_scat_Cromer_Mann_c
_atom_type_scat_source
_atom_type_scat_dispersion_source
H 0.00000 0.00000 0.49300 0.32291 0.14019 0.04081 10.51090 26.12570 3.14236 57.79970 0.0030380000826 'International Tables Volume C Table 6.1.1.4 (pp. 500-502)' 'Henke, Gullikson and Davis, At. Data and Nucl. Data Tables, 1993, 54, 2'
C 0.00347 0.00161 2.31000 1.02000 1.58860 0.86500 20.84390 10.20750 0.56870 51.65120 0.215599998832 'International Tables Volume C Table 6.1.1.4 (pp. 500-502)' 'Henke, Gullikson and Davis, At. Data and Nucl. Data Tables, 1993, 54, 2'
S 0.12424 0.12443 6.90530 5.20340 1.43790 1.58630 1.46790 22.21510 0.25360 56.17200 0.866900026798 'International Tables Volume C Table 6.1.1.4 (pp. 500-502)' 'Henke, Gullikson and Davis, At. Data and Nucl. Data Tables, 1993, 54, 2'
N 0.00653 0.00323 12.21260 3.13220 2.01250 1.16630 0.00570 9.89330 28.99750 0.58260 -11.5290002823 'International Tables Volume C Table 6.1.1.4 (pp. 500-502)' 'Henke, Gullikson and Davis, At. Data and Nucl. Data Tables, 1993, 54, 2'

loop_
_geom_angle_atom_site_label_1
_geom_angle_atom_site_label_2
_geom_angle_atom_site_label_3
_geom_angle
C5 N1 C1 117.55(18)
C10 N2 C6 121.29(17)
H2 N2 C6 117.5(14)
H2 N2 C10 121.2(14)
H1 C1 N1 118.17(12)
C2 C1 N1 123.7(2)
C2 C1 H1 118.17(13)
H2a C2 C1 120.64(13)
C3 C2 C1 118.73(19)
C3 C2 H2a 120.64(12)
H3 C3 C2 120.57(12)
C4 C3 C2 118.85(19)
C4 C3 H3 120.57(13)
H4 C4 C3 120.60(13)
C5 C4 C3 118.8(2)
C5 C4 H4 120.60(12)
C4 C5 N1 122.38(18)
C6 C5 N1 115.53(16)
C6 C5 C4 122.09(18)
C5 C6 N2 116.19(17)
C7 C6 N2 118.91(17)
C7 C6 C5 124.90(17)
H7 C7 C6 118.67(11)
C8 C7 C6 122.65(17)
C8 C7 H7 118.67(11)
C7 C8 S1 121.71(14)
C9 C8 S1 123.25(14)
C9 C8 C7 115.04(17)
H9 C9 C8 119.46(11)
C10 C9 C8 121.08(17)
C10 C9 H9 119.46(11)
C9 C10 N2 121.02(17)
H10 C10 N2 119.49(11)
H10 C10 C9 119.49(11)

loop_
_geom_bond_atom_site_label_1
_geom_bond_atom_site_label_2
_geom_bond_distance
S1 C8 1.6969(19)
N1 C1 1.337(2)
N1 C5 1.343(2)
N2 C6 1.361(2)
N2 C10 1.352(2)
N2 H2 0.85(2)
C1 H1 0.9300
C1 C2 1.377(3)
C2 H2a 0.9300
C2 C3 1.374(3)
C3 H3 0.9300
C3 C4 1.389(3)
C4 H4 0.9300
C4 C5 1.390(3)
C5 C6 1.486(3)
C6 C7 1.360(3)
C7 H7 0.9300
C7 C8 1.420(3)
C8 C9 1.417(3)
C9 H9 0.9300
C9 C10 1.356(3)
C10 H10 0.9300
